data_7160161
loop_
_publ_author_name
'Boruah, Aditi'
'Deb, Mohit L.'
'Thakuria, Ranjit'
'Baruah, Pranjal K.'

_publ_section_title
;
 L-Proline catalyzed multi-component synthesis of
 <i>N</i>-pyridyl-tetrahydroisoquinolines and their
 &#x3b1;-C(sp<sup>3</sup>)-H oxygenation.
;
_journal_issue 43
_journal_name_full 'Organic &amp; biomolecular chemistry'
_journal_page_first 8608
_journal_page_last 8616
_journal_paper_doi 10.1039/d4ob01343c
_journal_volume 22
_journal_year 2024
_chemical_formula_moiety 'C22 H15 N5 O'
_chemical_formula_sum 'C22 H15 N5 O'
_chemical_formula_weight 365.39
_space_group_crystal_system monoclinic
_space_group_IT_number 14
_space_group_name_Hall '-P 2ybc'
_space_group_name_H-M_alt 'P 1 21/c 1'
_atom_sites_solution_hydrogens mixed
_audit_creation_method SHELXL-2016/6
_audit_update_record
;
2024-09-03 deposited with the CCDC.	2024-09-25 downloaded from the CCDC.
;
_cell_angle_alpha 90
_cell_angle_beta 119.39(2)
_cell_angle_gamma 90
_cell_formula_units_Z 4
_cell_length_a 13.340(6)
_cell_length_b 7.845(4)
_cell_length_c 22.448(8)
_cell_measurement_reflns_used 5152
_cell_measurement_temperature 293(2)
_cell_measurement_theta_max 20.36
_cell_measurement_theta_min 2.80
_cell_volume 2046.9(16)
_computing_cell_refinement 'Bruker SAINT'
_computing_data_collection 'Bruker APEX2'
_computing_data_reduction 'Bruker SAINT'
_computing_molecular_graphics 'Bruker SHELXTL'
_computing_publication_material 'Bruker SHELXTL'
_computing_structure_refinement 'SHELXL-2016/6 (Sheldrick, 2016)'
_computing_structure_solution 'SHELXL-2016/6 (Sheldrick, 2016)'
_diffrn_ambient_temperature 293(2)
_diffrn_measured_fraction_theta_full 0.916
_diffrn_measured_fraction_theta_max 0.907
_diffrn_measurement_device_type 'Bruker APEX-II CCD'
_diffrn_measurement_method '\f and \w scans'
_diffrn_radiation_type MoK\a
_diffrn_radiation_wavelength 0.71073
_diffrn_reflns_av_R_equivalents 0.2157
_diffrn_reflns_av_unetI/netI 0.2430
_diffrn_reflns_Laue_measured_fraction_full 0.916
_diffrn_reflns_Laue_measured_fraction_max 0.907
_diffrn_reflns_limit_h_max 17
_diffrn_reflns_limit_h_min -17
_diffrn_reflns_limit_k_max 10
_diffrn_reflns_limit_k_min -10
_diffrn_reflns_limit_l_max 29
_diffrn_reflns_limit_l_min -29
_diffrn_reflns_number 58088
_diffrn_reflns_point_group_measured_fraction_full 0.916
_diffrn_reflns_point_group_measured_fraction_max 0.907
_diffrn_reflns_theta_full 25.000
_diffrn_reflns_theta_max 27.666
_diffrn_reflns_theta_min 1.956
_diffrn_source 'sealed tube'
_exptl_absorpt_coefficient_mu 0.077
_exptl_absorpt_correction_T_max 0.992
_exptl_absorpt_correction_T_min 0.987
_exptl_absorpt_correction_type multi-scan
_exptl_absorpt_process_details 'Bruker AXS SADABS program'
_exptl_crystal_colour colorless
_exptl_crystal_density_diffrn 1.186
_exptl_crystal_description block
_exptl_crystal_F_000 760
_exptl_crystal_size_max 0.160
_exptl_crystal_size_mid 0.130
_exptl_crystal_size_min 0.090
_refine_diff_density_max 1.135
_refine_diff_density_min -0.275
_refine_diff_density_rms 0.096
_refine_ls_extinction_coef 0.061(13)
_refine_ls_extinction_expression Fc^*^=kFc[1+0.001xFc^2^\l^3^/sin(2\q)]^-1/4^
_refine_ls_extinction_method 'SHELXL-2016/6 (Sheldrick 2016)'
_refine_ls_goodness_of_fit_ref 0.957
_refine_ls_hydrogen_treatment constr
_refine_ls_matrix_type full
_refine_ls_number_parameters 254
_refine_ls_number_reflns 4349
_refine_ls_number_restraints 0
_refine_ls_restrained_S_all 0.957
_refine_ls_R_factor_all 0.1723
_refine_ls_R_factor_gt 0.1019
_refine_ls_shift/su_max 0.000
_refine_ls_shift/su_mean 0.000
_refine_ls_structure_factor_coef Fsqd
_refine_ls_weighting_details 'w=1/[\s^2^(Fo^2^)+(0.1093P)^2^] where P=(Fo^2^+2Fc^2^)/3'
_refine_ls_weighting_scheme calc
_refine_ls_wR_factor_gt 0.2213
_refine_ls_wR_factor_ref 0.2767
_reflns_Friedel_coverage 0.000
_reflns_number_gt 2063
_reflns_number_total 4349
_reflns_threshold_expression 'I > 2\s(I)'
_cod_data_source_file d4ob01343c2.cif
_cod_data_source_block ab_21_i_0m
_cod_depositor_comments 'Adding full bibliography for 7160161--7160162.cif.'
_cod_original_sg_symbol_H-M 'P 21/c'
_cod_database_code 7160161
_shelx_shelxl_version_number 2016/6
_shelx_space_group_comment
;
The symmetry employed for this shelxl refinement is uniquely defined
by the following loop, which should always be used as a source of
symmetry information in preference to the above space-group names.
They are only intended as comments.
;
_shelx_estimated_absorpt_t_min 0.988
_shelx_estimated_absorpt_t_max 0.993
_exptl_absorpt_special_details 'Sheldrick,G.M.,2015,University of gottingen'

loop_
_space_group_symop_operation_xyz
'x, y, z'
'-x, y+1/2, -z+1/2'
'-x, -y, -z'
'x, -y-1/2, z-1/2'

loop_
_atom_site_label
_atom_site_type_symbol
_atom_site_fract_x
_atom_site_fract_y
_atom_site_fract_z
_atom_site_U_iso_or_equiv
_atom_site_adp_type
_atom_site_occupancy
_atom_site_site_symmetry_order
_atom_site_calc_flag
_atom_site_refinement_flags_posn
_atom_site_refinement_flags_adp
_atom_site_refinement_flags_occupancy
_atom_site_disorder_assembly
_atom_site_disorder_group
C1 C 0.6465(3) 0.4518(4) 0.22645(17) 0.0441(8) Uani 1 1 d . . . . .
C2 C 0.7024(3) 0.6031(5) 0.2331(2) 0.0630(11) Uani 1 1 d . . . . .
H2 H 0.696525 0.656303 0.194506 0.076 Uiso 1 1 calc R U . . .
C3 C 0.7674(4) 0.6774(6) 0.2964(3) 0.0869(16) Uani 1 1 d . . . . .
H3 H 0.803318 0.781679 0.300409 0.104 Uiso 1 1 calc R U . . .
C4 C 0.7786(4) 0.5953(7) 0.3541(3) 0.0831(15) Uani 1 1 d . . . . .
H4 H 0.824532 0.642742 0.397084 0.100 Uiso 1 1 calc R U . . .
C5 C 0.7232(4) 0.4462(7) 0.3482(2) 0.0739(13) Uani 1 1 d . . . . .
H5 H 0.729422 0.394308 0.387120 0.089 Uiso 1 1 calc R U . . .
C6 C 0.6558(3) 0.3684(5) 0.28351(19) 0.0559(9) Uani 1 1 d . . . . .
C7 C 0.5940(4) 0.2059(5) 0.2756(2) 0.0644(11) Uani 1 1 d . . . . .
H7A H 0.518739 0.229202 0.270475 0.077 Uiso 1 1 calc R U . . .
H7B H 0.636513 0.136667 0.316212 0.077 Uiso 1 1 calc R U . . .
C8 C 0.5804(3) 0.1104(4) 0.21441(19) 0.0576(10) Uani 1 1 d . . . . .
H8A H 0.655213 0.074349 0.221756 0.069 Uiso 1 1 calc R U . . .
H8B H 0.533764 0.009545 0.207250 0.069 Uiso 1 1 calc R U . . .
N5 N 0.5246(2) 0.2222(3) 0.15357(13) 0.0422(7) Uani 1 1 d . . . . .
C10 C 0.5723(2) 0.3794(4) 0.15678(16) 0.0399(7) Uani 1 1 d . . . . .
C11 C 0.4506(2) 0.1439(4) 0.09003(16) 0.0395(7) Uani 1 1 d . . . . .
C12 C 0.3537(2) 0.2308(4) 0.03942(17) 0.0402(8) Uani 1 1 d . . . . .
C13 C 0.2872(2) 0.1500(4) -0.02383(16) 0.0397(7) Uani 1 1 d . . . . .
C14 C 0.3220(2) -0.0100(4) -0.03282(16) 0.0420(8) Uani 1 1 d . . . . .
C15 C 0.4151(3) -0.0930(3) 0.02224(17) 0.0408(8) Uani 1 1 d . . . . .
C16 C 0.1840(2) 0.2322(4) -0.08070(18) 0.0436(8) Uani 1 1 d . . . . .
C17 C 0.1913(3) 0.3923(4) -0.10403(19) 0.0552(10) Uani 1 1 d . . . . .
H17 H 0.260625 0.451452 -0.083138 0.066 Uiso 1 1 calc R U . . .
C18 C 0.0950(4) 0.4652(5) -0.1587(2) 0.0750(14) Uani 1 1 d . . . . .
H18 H 0.100411 0.573113 -0.174033 0.090 Uiso 1 1 calc R U . . .
C19 C -0.0077(4) 0.3797(6) -0.1902(2) 0.0788(15) Uani 1 1 d . . . . .
H19 H -0.071828 0.428281 -0.226988 0.095 Uiso 1 1 calc R U . . .
C20 C -0.0143(3) 0.2205(6) -0.1665(3) 0.0776(14) Uani 1 1 d . . . . .
H20 H -0.083875 0.162044 -0.187518 0.093 Uiso 1 1 calc R U . . .
C21 C 0.0787(3) 0.1467(5) -0.1129(2) 0.0609(11) Uani 1 1 d . . . . .
H21 H 0.072022 0.039151 -0.097759 0.073 Uiso 1 1 calc R U . . .
C22 C 0.3180(3) 0.3868(4) 0.05485(18) 0.0493(9) Uani 1 1 d . . . . .
C23 C 0.2694(3) -0.0932(4) -0.09785(19) 0.0501(9) Uani 1 1 d . . . . .
N1 N 0.4801(2) -0.0132(3) 0.08345(14) 0.0425(7) Uani 1 1 d . . . . .
N2 N 0.2852(3) 0.5094(5) 0.06763(19) 0.0747(11) Uani 1 1 d . . . . .
N3 N 0.2344(3) -0.1683(4) -0.14789(18) 0.0659(10) Uani 1 1 d . . . . .
N4 N 0.4490(3) -0.2504(3) 0.01676(17) 0.0538(8) Uani 1 1 d . . . . .
H4A H 0.487622 -0.323397 0.061527 0.065 Uiso 1 1 d R U . . .
H4B H 0.382683 -0.316117 -0.019043 0.065 Uiso 1 1 d R U . . .
O1 O 0.55418(19) 0.4573(3) 0.10468(12) 0.0502(7) Uani 1 1 d . . . . .

loop_
_atom_site_aniso_label
_atom_site_aniso_U_11
_atom_site_aniso_U_22
_atom_site_aniso_U_33
_atom_site_aniso_U_23
_atom_site_aniso_U_13
_atom_site_aniso_U_12
C1 0.0329(14) 0.0485(16) 0.0327(18) -0.0086(14) 0.0020(13) -0.0001(12)
C2 0.0522(19) 0.065(2) 0.049(2) -0.0138(17) 0.0073(18) -0.0071(17)
C3 0.070(3) 0.083(3) 0.086(4) -0.045(3) 0.021(3) -0.027(2)
C4 0.061(3) 0.116(4) 0.045(3) -0.040(3) 0.005(2) -0.013(3)
C5 0.053(2) 0.116(3) 0.032(2) -0.021(2) 0.0050(18) -0.005(2)
C6 0.0384(16) 0.080(2) 0.0284(19) -0.0087(16) -0.0002(15) 0.0033(16)
C7 0.059(2) 0.085(3) 0.026(2) 0.0090(17) 0.0021(17) 0.0010(19)
C8 0.060(2) 0.0529(18) 0.0313(19) 0.0119(15) 0.0009(17) -0.0006(16)
N5 0.0367(13) 0.0430(13) 0.0226(14) 0.0048(10) -0.0042(11) -0.0016(10)
C10 0.0335(14) 0.0408(15) 0.0276(17) 0.0007(12) 0.0013(13) 0.0037(11)
C11 0.0356(14) 0.0402(15) 0.0262(17) 0.0039(12) 0.0023(13) -0.0005(11)
C12 0.0324(14) 0.0387(14) 0.0315(18) 0.0003(12) 0.0016(13) -0.0015(11)
C13 0.0284(13) 0.0422(15) 0.0291(16) 0.0022(12) -0.0008(12) -0.0056(11)
C14 0.0314(13) 0.0389(15) 0.0349(18) -0.0005(12) 0.0003(13) -0.0040(11)
C15 0.0385(15) 0.0349(14) 0.0319(17) 0.0043(12) 0.0041(14) -0.0032(11)
C16 0.0320(14) 0.0426(15) 0.0332(18) -0.0027(12) -0.0017(14) -0.0027(11)
C17 0.0358(16) 0.0583(19) 0.037(2) 0.0042(15) -0.0089(15) -0.0088(14)
C18 0.061(2) 0.063(2) 0.049(3) 0.0113(18) -0.013(2) 0.0013(18)
C19 0.050(2) 0.077(3) 0.056(3) 0.002(2) -0.016(2) 0.0075(18)
C20 0.0363(18) 0.090(3) 0.066(3) -0.013(2) -0.0064(19) -0.0108(18)
C21 0.0344(16) 0.060(2) 0.058(3) 0.0004(17) 0.0001(17) -0.0087(14)
C22 0.0364(15) 0.0562(18) 0.0296(18) -0.0016(14) -0.0037(14) 0.0053(14)
C23 0.0389(15) 0.0420(16) 0.040(2) -0.0028(14) -0.0034(15) 0.0008(13)
N1 0.0373(13) 0.0400(13) 0.0303(14) 0.0064(10) 0.0012(11) -0.0016(10)
N2 0.0575(19) 0.081(2) 0.052(2) -0.0148(17) 0.0013(17) 0.0202(17)
N3 0.0531(18) 0.0625(18) 0.049(2) -0.0124(16) -0.0002(16) -0.0008(14)
N4 0.0550(16) 0.0364(13) 0.0450(18) 0.0056(11) 0.0051(14) -0.0006(11)
O1 0.0476(12) 0.0437(11) 0.0323(13) 0.0046(10) -0.0011(10) -0.0042(9)

loop_
_atom_type_symbol
_atom_type_description
_atom_type_scat_dispersion_real
_atom_type_scat_dispersion_imag
_atom_type_scat_source
C C 0.0033 0.0016 'International Tables Vol C Tables 4.2.6.8 and 6.1.1.4'
H H 0.0000 0.0000 'International Tables Vol C Tables 4.2.6.8 and 6.1.1.4'
N N 0.0061 0.0033 'International Tables Vol C Tables 4.2.6.8 and 6.1.1.4'
O O 0.0106 0.0060 'International Tables Vol C Tables 4.2.6.8 and 6.1.1.4'

loop_
_geom_angle_atom_site_label_1
_geom_angle_atom_site_label_2
_geom_angle_atom_site_label_3
_geom_angle
_geom_angle_site_symmetry_1
_geom_angle_site_symmetry_3
_geom_angle_publ_flag
C2 C1 C6 120.7(3) . . ?
C2 C1 C10 119.3(3) . . ?
C6 C1 C10 120.0(3) . . ?
C1 C2 C3 120.8(5) . . ?
C1 C2 H2 119.6 . . ?
C3 C2 H2 119.6 . . ?
C2 C3 C4 119.4(4) . . ?
C2 C3 H3 120.3 . . ?
C4 C3 H3 120.3 . . ?
C5 C4 C3 120.4(4) . . ?
C5 C4 H4 119.8 . . ?
C3 C4 H4 119.8 . . ?
C4 C5 C6 120.9(5) . . ?
C4 C5 H5 119.6 . . ?
C6 C5 H5 119.6 . . ?
C1 C6 C5 117.8(4) . . ?
C1 C6 C7 120.2(3) . . ?
C5 C6 C7 122.0(4) . . ?
C6 C7 C8 110.5(3) . . ?
C6 C7 H7A 109.5 . . ?
C8 C7 H7A 109.5 . . ?
C6 C7 H7B 109.5 . . ?
C8 C7 H7B 109.5 . . ?
H7A C7 H7B 108.1 . . ?
N5 C8 C7 109.3(3) . . ?
N5 C8 H8A 109.8 . . ?
C7 C8 H8A 109.8 . . ?
N5 C8 H8B 109.8 . . ?
C7 C8 H8B 109.8 . . ?
H8A C8 H8B 108.3 . . ?
C10 N5 C11 121.2(3) . . ?
C10 N5 C8 118.3(2) . . ?
C11 N5 C8 117.3(2) . . ?
O1 C10 N5 121.7(3) . . ?
O1 C10 C1 121.7(3) . . ?
N5 C10 C1 116.7(3) . . ?
N1 C11 C12 124.4(3) . . ?
N1 C11 N5 114.7(2) . . ?
C12 C11 N5 120.9(3) . . ?
C13 C12 C11 118.2(3) . . ?
C13 C12 C22 121.1(3) . . ?
C11 C12 C22 120.4(3) . . ?
C14 C13 C12 117.7(3) . . ?
C14 C13 C16 120.1(3) . . ?
C12 C13 C16 122.1(3) . . ?
C13 C14 C15 120.3(3) . . ?
C13 C14 C23 122.0(3) . . ?
C15 C14 C23 117.7(3) . . ?
N4 C15 N1 116.0(3) . . ?
N4 C15 C14 122.4(3) . . ?
N1 C15 C14 121.5(3) . . ?
C17 C16 C21 118.7(3) . . ?
C17 C16 C13 120.8(3) . . ?
C21 C16 C13 120.5(3) . . ?
C16 C17 C18 120.1(3) . . ?
C16 C17 H17 120.0 . . ?
C18 C17 H17 120.0 . . ?
C19 C18 C17 120.7(4) . . ?
C19 C18 H18 119.6 . . ?
C17 C18 H18 119.6 . . ?
C18 C19 C20 118.8(4) . . ?
C18 C19 H19 120.6 . . ?
C20 C19 H19 120.6 . . ?
C21 C20 C19 121.6(4) . . ?
C21 C20 H20 119.2 . . ?
C19 C20 H20 119.2 . . ?
C20 C21 C16 120.1(4) . . ?
C20 C21 H21 120.0 . . ?
C16 C21 H21 120.0 . . ?
N2 C22 C12 176.9(4) . . ?
N3 C23 C14 174.7(3) . . ?
C11 N1 C15 117.6(2) . . ?
C15 N4 H4A 116.4 . . ?
C15 N4 H4B 110.1 . . ?
H4A N4 H4B 108.3 . . ?

loop_
_geom_bond_atom_site_label_1
_geom_bond_atom_site_label_2
_geom_bond_distance
_geom_bond_site_symmetry_2
_geom_bond_publ_flag
C1 C2 1.370(5) . ?
C1 C6 1.389(5) . ?
C1 C10 1.493(4) . ?
C2 C3 1.379(6) . ?
C2 H2 0.9300 . ?
C3 C4 1.387(8) . ?
C3 H3 0.9300 . ?
C4 C5 1.355(8) . ?
C4 H4 0.9300 . ?
C5 C6 1.417(5) . ?
C5 H5 0.9300 . ?
C6 C7 1.481(6) . ?
C7 C8 1.495(6) . ?
C7 H7A 0.9700 . ?
C7 H7B 0.9700 . ?
C8 N5 1.480(4) . ?
C8 H8A 0.9700 . ?
C8 H8B 0.9700 . ?
N5 C10 1.373(4) . ?
N5 C11 1.416(4) . ?
C10 O1 1.234(4) . ?
C11 N1 1.324(4) . ?
C11 C12 1.409(4) . ?
C12 C13 1.403(4) . ?
C12 C22 1.417(5) . ?
C13 C14 1.387(4) . ?
C13 C16 1.489(4) . ?
C14 C15 1.410(4) . ?
C14 C23 1.430(5) . ?
C15 N4 1.341(4) . ?
C15 N1 1.364(4) . ?
C16 C17 1.382(5) . ?
C16 C21 1.397(4) . ?
C17 C18 1.391(5) . ?
C17 H17 0.9300 . ?
C18 C19 1.369(6) . ?
C18 H18 0.9300 . ?
C19 C20 1.378(7) . ?
C19 H19 0.9300 . ?
C20 C21 1.363(6) . ?
C20 H20 0.9300 . ?
C21 H21 0.9300 . ?
C22 N2 1.150(5) . ?
C23 N3 1.145(5) . ?
N4 H4A 1.0465 . ?
N4 H4B 0.9982 . ?

loop_
_geom_torsion_atom_site_label_1
_geom_torsion_atom_site_label_2
_geom_torsion_atom_site_label_3
_geom_torsion_atom_site_label_4
_geom_torsion
_geom_torsion_site_symmetry_1
_geom_torsion_site_symmetry_2
_geom_torsion_site_symmetry_3
_geom_torsion_site_symmetry_4
_geom_torsion_publ_flag
C6 C1 C2 C3 -1.2(6) . . . . ?
C10 C1 C2 C3 177.0(4) . . . . ?
C1 C2 C3 C4 1.8(7) . . . . ?
C2 C3 C4 C5 -2.3(8) . . . . ?
C3 C4 C5 C6 2.1(7) . . . . ?
C2 C1 C6 C5 0.9(5) . . . . ?
C10 C1 C6 C5 -177.3(3) . . . . ?
C2 C1 C6 C7 179.4(3) . . . . ?
C10 C1 C6 C7 1.2(5) . . . . ?
C4 C5 C6 C1 -1.4(6) . . . . ?
C4 C5 C6 C7 -179.8(4) . . . . ?
C1 C6 C7 C8 29.7(5) . . . . ?
C5 C6 C7 C8 -151.9(4) . . . . ?
C6 C7 C8 N5 -54.2(4) . . . . ?
C7 C8 N5 C10 53.2(4) . . . . ?
C7 C8 N5 C11 -146.7(3) . . . . ?
C11 N5 C10 O1 -1.2(5) . . . . ?
C8 N5 C10 O1 158.1(3) . . . . ?
C11 N5 C10 C1 178.4(3) . . . . ?
C8 N5 C10 C1 -22.4(4) . . . . ?
C2 C1 C10 O1 -4.6(5) . . . . ?
C6 C1 C10 O1 173.6(3) . . . . ?
C2 C1 C10 N5 175.8(3) . . . . ?
C6 C1 C10 N5 -5.9(4) . . . . ?
C10 N5 C11 N1 127.2(3) . . . . ?
C8 N5 C11 N1 -32.3(4) . . . . ?
C10 N5 C11 C12 -53.2(4) . . . . ?
C8 N5 C11 C12 147.4(3) . . . . ?
N1 C11 C12 C13 -3.8(5) . . . . ?
N5 C11 C12 C13 176.6(3) . . . . ?
N1 C11 C12 C22 169.5(3) . . . . ?
N5 C11 C12 C22 -10.1(5) . . . . ?
C11 C12 C13 C14 -0.7(5) . . . . ?
C22 C12 C13 C14 -174.0(3) . . . . ?
C11 C12 C13 C16 -179.4(3) . . . . ?
C22 C12 C13 C16 7.4(5) . . . . ?
C12 C13 C14 C15 5.5(5) . . . . ?
C16 C13 C14 C15 -175.9(3) . . . . ?
C12 C13 C14 C23 -171.7(3) . . . . ?
C16 C13 C14 C23 7.0(5) . . . . ?
C13 C14 C15 N4 177.3(3) . . . . ?
C23 C14 C15 N4 -5.4(5) . . . . ?
C13 C14 C15 N1 -6.3(5) . . . . ?
C23 C14 C15 N1 171.0(3) . . . . ?
C14 C13 C16 C17 -124.4(4) . . . . ?
C12 C13 C16 C17 54.2(5) . . . . ?
C14 C13 C16 C21 53.7(5) . . . . ?
C12 C13 C16 C21 -127.8(4) . . . . ?
C21 C16 C17 C18 -0.2(6) . . . . ?
C13 C16 C17 C18 177.9(4) . . . . ?
C16 C17 C18 C19 -0.2(8) . . . . ?
C17 C18 C19 C20 0.5(8) . . . . ?
C18 C19 C20 C21 -0.3(8) . . . . ?
C19 C20 C21 C16 -0.1(8) . . . . ?
C17 C16 C21 C20 0.4(6) . . . . ?
C13 C16 C21 C20 -177.7(4) . . . . ?
C12 C11 N1 C15 3.2(5) . . . . ?
N5 C11 N1 C15 -177.2(3) . . . . ?
N4 C15 N1 C11 178.5(3) . . . . ?
C14 C15 N1 C11 1.8(5) . . . . ?
